data_7006769
loop_
_publ_author_name
'Jim\'enez-Rodr\'iguez, Cristina'
'Roca, Francesc X.'
'Bo, Carles'
'Benet-Buchholz, Jordi'
'Escudero-Ad\'an, Eduardo C'
'Freixa, Zoraida'
'van Leeuwen, Piet W. N. M.'

_publ_section_title
;
 SPANphos: trans-spanning diphosphines as cis chelating ligands!
;
_journal_issue 1
_journal_name_full 'Dalton transactions (Cambridge, England : 2003)'
_journal_page_first 268
_journal_page_last 278
_journal_paper_doi 10.1039/b513870c
_journal_year 2006
_chemical_formula_sum 'C60 H78 B F4 O2 P2 Rh'
_chemical_formula_weight 1082.88
_chemical_name_systematic
;
?
;
_space_group_IT_number 60
_symmetry_cell_setting orthorhombic
_symmetry_space_group_name_Hall '-P 2n 2ab'
_symmetry_space_group_name_H-M 'P b c n'
_atom_sites_solution_hydrogens geom
_atom_sites_solution_primary direct
_atom_sites_solution_secondary difmap
_audit_creation_method SHELXL-97
_cell_angle_alpha 90.00
_cell_angle_beta 90.00
_cell_angle_gamma 90.00
_cell_formula_units_Z 8
_cell_length_a 31.357(10)
_cell_length_b 19.516(5)
_cell_length_c 20.294(7)
_cell_measurement_reflns_used 5020
_cell_measurement_temperature 100(2)
_cell_measurement_theta_max 25.44
_cell_measurement_theta_min 2.61
_cell_volume 12419(7)
_computing_cell_refinement 'Bruker-Nonius Apex v1.0-22 2002'
_computing_data_collection 'Bruker-Nonius Apex v1.0-22 2002'
_computing_data_reduction 'SAINT+ Version 7.06A Bruker-Nonius, 2004'
_computing_molecular_graphics 'Shelxtl Version 6.12 (Sheldrick, 2001)'
_computing_publication_material 'Shelxtl Version 6.12 (Sheldrick, 2001)'
_computing_structure_refinement 'Shelxtl Version 6.12 (Sheldrick, 2001)'
_computing_structure_solution 'Shelxtl Version 6.12 (Sheldrick, 2001)'
_diffrn_ambient_temperature 100(2)
_diffrn_detector_area_resol_mean 512
_diffrn_detector_type '4K CCD area detector APEX II'
_diffrn_measured_fraction_theta_full 0.915
_diffrn_measured_fraction_theta_max 0.915
_diffrn_measurement_device_type 'Kappa 4-axis goniometer bruker-nonius'
_diffrn_measurement_method
;
Fullsphere data collection, phi and omega scans
;
_diffrn_measurement_specimen_support 'magnetic support whith 10 micron nylon fiber cryoloop'
_diffrn_radiation_monochromator 'Multilayer Montel 200 mirrors'
_diffrn_radiation_type MoK\a
_diffrn_radiation_wavelength 0.71073
_diffrn_reflns_av_R_equivalents 0.1735
_diffrn_reflns_av_sigmaI/netI 0.0867
_diffrn_reflns_limit_h_max 39
_diffrn_reflns_limit_h_min -38
_diffrn_reflns_limit_k_max 24
_diffrn_reflns_limit_k_min -24
_diffrn_reflns_limit_l_max 21
_diffrn_reflns_limit_l_min -23
_diffrn_reflns_number 108796
_diffrn_reflns_theta_full 26.48
_diffrn_reflns_theta_max 26.48
_diffrn_reflns_theta_min 2.60
_diffrn_source 'rotating anode X-ray tube'
_diffrn_source_current 90
_diffrn_source_power 50
_diffrn_source_size '3 mm x 0.3 mm fine focus'
_diffrn_source_type 'Bruker-Nonius FR 591'
_exptl_absorpt_coefficient_mu 0.375
_exptl_absorpt_correction_T_max 1.0000
_exptl_absorpt_correction_T_min 0.5453
_exptl_absorpt_correction_type empirical
_exptl_absorpt_process_details
;
SADABS Version 2.1 2003 Bruker-Nonius
Blessing, Acta Cryst. (1995) A51 33-38
;
_exptl_crystal_colour red
_exptl_crystal_density_diffrn 1.158
_exptl_crystal_density_meas 0
_exptl_crystal_density_method 'not measured'
_exptl_crystal_description Plate
_exptl_crystal_F_000 4560
_exptl_crystal_size_max 0.30
_exptl_crystal_size_mid 0.10
_exptl_crystal_size_min 0.01
_refine_diff_density_max 1.761
_refine_diff_density_min -1.605
_refine_diff_density_rms 0.136
_refine_ls_extinction_method none
_refine_ls_goodness_of_fit_ref 1.117
_refine_ls_hydrogen_treatment noref
_refine_ls_matrix_type full
_refine_ls_number_parameters 745
_refine_ls_number_reflns 11767
_refine_ls_number_restraints 78
_refine_ls_restrained_S_all 1.115
_refine_ls_R_factor_all 0.1367
_refine_ls_R_factor_gt 0.0777
_refine_ls_shift/su_max 0.000
_refine_ls_shift/su_mean 0.000
_refine_ls_structure_factor_coef Fsqd
_refine_ls_weighting_details 'calc w=1/[\s^2^(Fo^2^)+(0.0390P)^2^+141.3019P] where P=(Fo^2^+2Fc^2^)/3'
_refine_ls_weighting_scheme calc
_refine_ls_wR_factor_gt 0.1813
_refine_ls_wR_factor_ref 0.2172
_reflns_number_gt 7595
_reflns_number_total 11767
_reflns_threshold_expression >2sigma(I)
_cod_data_source_file b513870c.txt
_cod_data_source_block cj27pbcn
_cod_depositor_comments
;
The following automatic conversions were performed:
'_diffrn_measurement_specimen_suppport' tag replaced with
'_diffrn_measurement_specimen_support'.

Automatic conversion script
Id: cif_correct_tags 1383 2010-08-28 14:59:44Z saulius 

The following automatic conversions were performed:
'_symmetry_cell_setting' value 'Orthorhombic' changed to 'orthorhombic'
according to '/home/saulius/struct/CIF-dictionaries/cif_core.dic'
dictionary named 'cif_core.dic' version 2.4.1 from 2010-06-29.

Automatic conversion script
Id: cif_fix_enum 1527 2010-12-29 10:47:43Z saulius 
;
_cod_original_cell_volume 12419(6)
_cod_original_sg_symbol_H-M Pbcn
_cod_database_code 7006769

loop_
_symmetry_equiv_pos_as_xyz
'x, y, z'
'-x+1/2, -y+1/2, z+1/2'
'-x, y, -z+1/2'
'x+1/2, -y+1/2, -z'
'-x, -y, -z'
'x-1/2, y-1/2, -z-1/2'
'x, -y, z-1/2'
'-x-1/2, y-1/2, z'

loop_
_atom_site_label
_atom_site_type_symbol
_atom_site_fract_x
_atom_site_fract_y
_atom_site_fract_z
_atom_site_U_iso_or_equiv
_atom_site_adp_type
_atom_site_occupancy
_atom_site_symmetry_multiplicity
_atom_site_calc_flag
_atom_site_refinement_flags
_atom_site_disorder_assembly
_atom_site_disorder_group
Rh1 Rh 0.237285(16) 0.39302(2) 0.27094(3) 0.01514(15) Uani 1 1 d . . .
P1 P 0.16580(6) 0.37161(8) 0.23229(10) 0.0176(4) Uani 1 1 d . . .
C1 C 0.0750(2) 0.4183(3) 0.3938(4) 0.0199(15) Uani 1 1 d . . .
O1 O 0.08313(14) 0.3928(2) 0.3284(2) 0.0177(10) Uani 1 1 d . . .
P2 P 0.21702(6) 0.42116(8) 0.38136(9) 0.0157(4) Uani 1 1 d . . .
C2 C 0.0556(2) 0.3633(3) 0.4398(4) 0.0204(16) Uani 1 1 d . . .
H2A H 0.0312 0.3835 0.4639 0.025 Uiso 1 1 calc R . .
H2B H 0.0772 0.3494 0.4727 0.025 Uiso 1 1 calc R . .
O2 O 0.11614(15) 0.4349(2) 0.4225(2) 0.0173(10) Uani 1 1 d . . .
C3 C 0.0400(2) 0.2985(3) 0.4018(4) 0.0237(17) Uani 1 1 d . . .
C4 C 0.0779(2) 0.2750(3) 0.3612(4) 0.0207(16) Uani 1 1 d . . .
C5 C 0.0933(2) 0.2083(3) 0.3580(4) 0.0241(17) Uani 1 1 d . . .
H5 H 0.0787 0.1731 0.3812 0.029 Uiso 1 1 calc R . .
C6 C 0.1297(2) 0.1915(3) 0.3215(4) 0.0250(17) Uani 1 1 d . . .
C7 C 0.1505(2) 0.2428(3) 0.2859(4) 0.0196(16) Uani 1 1 d . . .
H7 H 0.1752 0.2317 0.2610 0.024 Uiso 1 1 calc R . .
C8 C 0.1351(2) 0.3120(3) 0.2863(4) 0.0193(16) Uani 1 1 d . . .
C9 C 0.0998(2) 0.3258(3) 0.3250(3) 0.0167(14) Uani 1 1 d . . .
C10 C 0.0009(2) 0.3158(4) 0.3576(5) 0.034(2) Uani 1 1 d . . .
H10A H 0.0092 0.3496 0.3243 0.050 Uiso 1 1 calc R . .
H10B H -0.0220 0.3348 0.3850 0.050 Uiso 1 1 calc R . .
H10C H -0.0092 0.2741 0.3359 0.050 Uiso 1 1 calc R . .
C11 C 0.0261(3) 0.2455(4) 0.4539(5) 0.036(2) Uani 1 1 d . . .
H11A H 0.0167 0.2035 0.4318 0.054 Uiso 1 1 calc R . .
H11B H 0.0026 0.2642 0.4800 0.054 Uiso 1 1 calc R . .
H11C H 0.0502 0.2350 0.4829 0.054 Uiso 1 1 calc R . .
C12 C 0.1477(3) 0.1188(3) 0.3210(4) 0.033(2) Uani 1 1 d . . .
H12A H 0.1478 0.1012 0.2758 0.049 Uiso 1 1 calc R . .
H12B H 0.1300 0.0892 0.3488 0.049 Uiso 1 1 calc R . .
H12C H 0.1769 0.1193 0.3382 0.049 Uiso 1 1 calc R . .
C13 C 0.0469(2) 0.4826(3) 0.3835(4) 0.0213(16) Uani 1 1 d . . .
H13A H 0.0177 0.4727 0.3997 0.026 Uiso 1 1 calc R . .
H13B H 0.0449 0.4924 0.3357 0.026 Uiso 1 1 calc R . .
C14 C 0.0641(2) 0.5472(3) 0.4193(4) 0.0220(16) Uani 1 1 d . . .
C15 C 0.1106(2) 0.5546(3) 0.3975(4) 0.0194(15) Uani 1 1 d . . .
C16 C 0.1297(2) 0.6144(3) 0.3759(4) 0.0203(15) Uani 1 1 d . . .
H16 H 0.1133 0.6554 0.3750 0.024 Uiso 1 1 calc R . .
C17 C 0.1723(2) 0.6166(3) 0.3552(4) 0.0189(15) Uani 1 1 d . . .
C18 C 0.1961(2) 0.5563(3) 0.3573(4) 0.0170(15) Uani 1 1 d . . .
H18 H 0.2248 0.5572 0.3426 0.020 Uiso 1 1 calc R . .
C19 C 0.1787(2) 0.4934(3) 0.3807(4) 0.0172(15) Uani 1 1 d . . .
C20 C 0.1359(2) 0.4940(3) 0.3994(4) 0.0171(14) Uani 1 1 d . . .
C21 C 0.0614(2) 0.5396(4) 0.4950(4) 0.0274(18) Uani 1 1 d . . .
H21A H 0.0789 0.5006 0.5091 0.041 Uiso 1 1 calc R . .
H21B H 0.0317 0.5319 0.5080 0.041 Uiso 1 1 calc R . .
H21C H 0.0720 0.5815 0.5160 0.041 Uiso 1 1 calc R . .
C22 C 0.0359(2) 0.6085(3) 0.3984(4) 0.0260(17) Uani 1 1 d . . .
H22A H 0.0458 0.6500 0.4209 0.039 Uiso 1 1 calc R . .
H22B H 0.0062 0.5993 0.4106 0.039 Uiso 1 1 calc R . .
H22C H 0.0379 0.6149 0.3507 0.039 Uiso 1 1 calc R . .
C23 C 0.1924(2) 0.6837(3) 0.3318(4) 0.0235(17) Uani 1 1 d . . .
H23A H 0.2008 0.7111 0.3700 0.035 Uiso 1 1 calc R . .
H23B H 0.1716 0.7093 0.3054 0.035 Uiso 1 1 calc R . .
H23C H 0.2175 0.6736 0.3048 0.035 Uiso 1 1 calc R . .
C24 C 0.1364(2) 0.4543(3) 0.2218(4) 0.0182(15) Uani 1 1 d . . .
H24 H 0.1302 0.4712 0.2673 0.022 Uiso 1 1 calc R . .
C25 C 0.1665(2) 0.5084(3) 0.1902(4) 0.0207(15) Uani 1 1 d . . .
H25A H 0.1933 0.5112 0.2159 0.025 Uiso 1 1 calc R . .
H25B H 0.1739 0.4941 0.1448 0.025 Uiso 1 1 calc R . .
C26 C 0.1450(2) 0.5795(3) 0.1885(4) 0.0251(17) Uani 1 1 d . . .
H26A H 0.1400 0.5956 0.2342 0.030 Uiso 1 1 calc R . .
H26B H 0.1641 0.6127 0.1665 0.030 Uiso 1 1 calc R . .
C27 C 0.1023(3) 0.5765(3) 0.1516(4) 0.0292(19) Uani 1 1 d . . .
H27A H 0.1074 0.5636 0.1050 0.035 Uiso 1 1 calc R . .
H27B H 0.0887 0.6222 0.1522 0.035 Uiso 1 1 calc R . .
C28 C 0.0724(2) 0.5238(3) 0.1838(4) 0.0282(18) Uani 1 1 d . . .
H28A H 0.0453 0.5219 0.1587 0.034 Uiso 1 1 calc R . .
H28B H 0.0657 0.5387 0.2293 0.034 Uiso 1 1 calc R . .
C29 C 0.0927(2) 0.4516(3) 0.1857(4) 0.0213(16) Uani 1 1 d . . .
H29A H 0.0969 0.4347 0.1402 0.026 Uiso 1 1 calc R . .
H29B H 0.0734 0.4195 0.2088 0.026 Uiso 1 1 calc R . .
C30 C 0.1622(2) 0.3215(3) 0.1525(4) 0.0172(14) Uani 1 1 d . . .
H30 H 0.1828 0.2827 0.1571 0.021 Uiso 1 1 calc R . .
C31 C 0.1767(2) 0.3621(3) 0.0901(4) 0.0211(16) Uani 1 1 d . . .
H31A H 0.1554 0.3978 0.0793 0.025 Uiso 1 1 calc R . .
H31B H 0.2044 0.3849 0.0987 0.025 Uiso 1 1 calc R . .
C32 C 0.1813(2) 0.3116(4) 0.0316(4) 0.0255(17) Uani 1 1 d . . .
H32A H 0.1905 0.3369 -0.0082 0.031 Uiso 1 1 calc R . .
H32B H 0.2035 0.2771 0.0421 0.031 Uiso 1 1 calc R . .
C33 C 0.1388(3) 0.2751(4) 0.0177(4) 0.0272(17) Uani 1 1 d . . .
H33A H 0.1174 0.3093 0.0031 0.033 Uiso 1 1 calc R . .
H33B H 0.1428 0.2416 -0.0184 0.033 Uiso 1 1 calc R . .
C34 C 0.1221(3) 0.2379(3) 0.0790(4) 0.0257(17) Uani 1 1 d . . .
H34A H 0.1419 0.2003 0.0908 0.031 Uiso 1 1 calc R . .
H34B H 0.0939 0.2175 0.0692 0.031 Uiso 1 1 calc R . .
C35 C 0.1179(2) 0.2877(3) 0.1378(4) 0.0250(17) Uani 1 1 d . . .
H35A H 0.1079 0.2624 0.1772 0.030 Uiso 1 1 calc R . .
H35B H 0.0967 0.3236 0.1274 0.030 Uiso 1 1 calc R . .
C36 C 0.1948(2) 0.3481(3) 0.4293(4) 0.0167(15) Uani 1 1 d . . .
H36 H 0.1666 0.3369 0.4091 0.020 Uiso 1 1 calc R . .
C37 C 0.2234(2) 0.2844(3) 0.4194(4) 0.0193(15) Uani 1 1 d . . .
H37A H 0.2264 0.2749 0.3717 0.023 Uiso 1 1 calc R . .
H37B H 0.2522 0.2937 0.4374 0.023 Uiso 1 1 calc R . .
C38 C 0.2043(2) 0.2213(3) 0.4541(4) 0.0225(16) Uani 1 1 d . . .
H38A H 0.1776 0.2078 0.4313 0.027 Uiso 1 1 calc R . .
H38B H 0.2246 0.1826 0.4507 0.027 Uiso 1 1 calc R . .
C39 C 0.1945(3) 0.2350(3) 0.5273(4) 0.0281(18) Uani 1 1 d . . .
H39A H 0.1800 0.1946 0.5466 0.034 Uiso 1 1 calc R . .
H39B H 0.2214 0.2425 0.5515 0.034 Uiso 1 1 calc R . .
C40 C 0.1659(2) 0.2981(3) 0.5346(4) 0.0236(16) Uani 1 1 d . . .
H40A H 0.1606 0.3069 0.5819 0.028 Uiso 1 1 calc R . .
H40B H 0.1380 0.2891 0.5132 0.028 Uiso 1 1 calc R . .
C41 C 0.1865(2) 0.3618(3) 0.5032(4) 0.0211(16) Uani 1 1 d . . .
H41A H 0.2137 0.3723 0.5258 0.025 Uiso 1 1 calc R . .
H41B H 0.1673 0.4017 0.5082 0.025 Uiso 1 1 calc R . .
C42 C 0.2618(2) 0.4613(3) 0.4307(3) 0.0169(14) Uani 1 1 d . . .
H42 H 0.2766 0.4923 0.3989 0.020 Uiso 1 1 calc R . .
C43 C 0.2967(2) 0.4098(3) 0.4528(4) 0.0202(15) Uani 1 1 d . . .
H43A H 0.2854 0.3807 0.4887 0.024 Uiso 1 1 calc R . .
H43B H 0.3042 0.3796 0.4153 0.024 Uiso 1 1 calc R . .
C44 C 0.3372(2) 0.4469(3) 0.4770(4) 0.0239(16) Uani 1 1 d . . .
H44A H 0.3581 0.4128 0.4932 0.029 Uiso 1 1 calc R . .
H44B H 0.3504 0.4719 0.4397 0.029 Uiso 1 1 calc R . .
C45 C 0.3267(2) 0.4974(4) 0.5322(4) 0.0259(17) Uani 1 1 d . . .
H45A H 0.3525 0.5241 0.5435 0.031 Uiso 1 1 calc R . .
H45B H 0.3177 0.4717 0.5719 0.031 Uiso 1 1 calc R . .
C46 C 0.2907(2) 0.5468(3) 0.5113(4) 0.0234(16) Uani 1 1 d . . .
H46A H 0.3009 0.5757 0.4744 0.028 Uiso 1 1 calc R . .
H46B H 0.2837 0.5774 0.5487 0.028 Uiso 1 1 calc R . .
C47 C 0.2501(2) 0.5081(3) 0.4896(4) 0.0206(16) Uani 1 1 d . . .
H47A H 0.2277 0.5412 0.4764 0.025 Uiso 1 1 calc R . .
H47B H 0.2390 0.4802 0.5266 0.025 Uiso 1 1 calc R . .
C48 C 0.3038(2) 0.3584(3) 0.2845(4) 0.0218(17) Uani 1 1 d . . .
H48 H 0.3137 0.3330 0.3245 0.026 Uiso 1 1 calc R . .
C49 C 0.3037(2) 0.4307(3) 0.2803(4) 0.0194(16) Uani 1 1 d . . .
H49 H 0.3134 0.4610 0.3171 0.023 Uiso 1 1 calc R . .
C50 C 0.3104(2) 0.4482(3) 0.2069(4) 0.0190(15) Uani 1 1 d . . .
H50 H 0.3194 0.4961 0.1959 0.023 Uiso 1 1 calc R . .
C51 C 0.2678(2) 0.4224(3) 0.1779(3) 0.0168(15) Uani 1 1 d U . .
H51 H 0.2523 0.4476 0.1423 0.020 Uiso 1 1 calc R . .
C52 C 0.2681(2) 0.3522(3) 0.1819(4) 0.0186(15) Uani 1 1 d . . .
H52 H 0.2528 0.3225 0.1496 0.022 Uiso 1 1 calc R . .
C53 C 0.3108(2) 0.3312(3) 0.2134(4) 0.0226(16) Uani 1 1 d . . .
H53 H 0.3203 0.2826 0.2081 0.027 Uiso 1 1 calc R . .
C54 C 0.3409(2) 0.3890(3) 0.1860(4) 0.0231(16) Uani 1 1 d . . .
H54A H 0.3688 0.3906 0.2087 0.028 Uiso 1 1 calc R . .
H54B H 0.3450 0.3862 0.1377 0.028 Uiso 1 1 calc R . .
B1 B 0.2300(3) 0.1277(4) 0.1776(5) 0.027(2) Uani 1 1 d . . .
F1 F 0.18637(15) 0.1285(2) 0.1664(3) 0.0379(12) Uani 1 1 d . . .
F2 F 0.25066(16) 0.0886(2) 0.1286(3) 0.0394(12) Uani 1 1 d . . .
F3 F 0.23810(14) 0.0962(2) 0.2388(2) 0.0358(11) Uani 1 1 d . . .
F4 F 0.24639(19) 0.1940(2) 0.1788(3) 0.0572(16) Uani 1 1 d . . .
C1Y C 0.0808(12) 0.069(2) 0.148(2) 0.090(13) Uani 0.50 1 d P . .
C2Y C 0.0572(17) 0.101(2) 0.185(3) 0.122(17) Uani 0.50 1 d P . .
C3Y C 0.0348(10) 0.1196(15) 0.142(2) 0.103(12) Uani 0.50 1 d P . .
C4Y C 0.044(2) 0.055(2) 0.220(2) 0.15(2) Uani 0.50 1 d P . .
C5Y C 0.022(3) 0.114(3) 0.218(3) 0.21(5) Uani 0.50 1 d P . .
C6Y C 0.0725(19) 0.030(3) 0.162(3) 0.17(3) Uani 0.50 1 d P . .
C1X C 0.4284(11) 0.401(2) 0.342(2) 0.047(9) Uani 0.25 1 d PU . .
C2X C 0.4353(12) 0.2732(16) 0.152(2) 0.046(9) Uani 0.25 1 d PU . .
C3X C 0.4107(14) 0.333(2) 0.358(3) 0.061(12) Uani 0.25 1 d PU . .
C4X C 0.4500(18) 0.402(3) 0.395(3) 0.075(15) Uani 0.25 1 d PU . .
C5X C 0.4535(15) 0.497(3) 0.430(3) 0.074(13) Uani 0.25 1 d PU . .
C6X C 0.4353(15) 0.297(2) 0.379(3) 0.068(13) Uani 0.25 1 d PU . .
C7X C 0.4283(17) 0.289(3) 0.306(3) 0.083(15) Uani 0.25 1 d PU . .
C8X C 0.4505(17) 0.349(3) 0.421(3) 0.084(16) Uani 0.25 1 d PU . .
C9X C 0.4329(18) 0.253(3) 0.239(3) 0.087(16) Uani 0.25 1 d PU . .
C10X C 0.492(2) 0.473(3) 0.475(4) 0.11(2) Uani 0.25 1 d PU . .
C11X C 0.4462(19) 0.444(4) 0.394(4) 0.093(19) Uani 0.25 1 d PU . .
C12X C 0.475(2) 0.256(4) 0.222(4) 0.13(3) Uani 0.25 1 d PU . .

loop_
_atom_site_aniso_label
_atom_site_aniso_U_11
_atom_site_aniso_U_22
_atom_site_aniso_U_33
_atom_site_aniso_U_23
_atom_site_aniso_U_13
_atom_site_aniso_U_12
Rh1 0.0300(3) 0.0120(2) 0.0034(3) 0.00051(19) 0.0001(2) -0.0003(2)
P1 0.0322(9) 0.0165(7) 0.0041(11) 0.0006(6) 0.0001(8) -0.0002(6)
C1 0.032(4) 0.017(3) 0.010(5) -0.002(3) 0.005(3) 0.002(3)
O1 0.031(3) 0.017(2) 0.005(3) -0.0010(18) 0.0013(19) 0.0031(19)
P2 0.0322(9) 0.0099(7) 0.0050(11) 0.0014(6) 0.0006(7) 0.0002(6)
C2 0.028(4) 0.023(3) 0.011(5) 0.001(3) 0.004(3) -0.001(3)
O2 0.032(3) 0.014(2) 0.006(3) 0.0043(17) -0.001(2) -0.0014(18)
C3 0.031(4) 0.020(3) 0.021(5) 0.001(3) 0.003(3) -0.007(3)
C4 0.032(4) 0.019(3) 0.011(5) -0.001(3) 0.002(3) -0.003(3)
C5 0.040(4) 0.017(3) 0.016(5) 0.000(3) 0.007(3) -0.008(3)
C6 0.045(5) 0.015(3) 0.015(5) -0.002(3) -0.003(3) 0.000(3)
C7 0.037(4) 0.015(3) 0.007(5) -0.006(2) -0.002(3) 0.002(3)
C8 0.031(4) 0.014(3) 0.013(5) -0.002(2) -0.003(3) -0.002(3)
C9 0.032(4) 0.015(3) 0.003(4) -0.001(2) -0.004(3) 0.003(3)
C10 0.034(4) 0.038(4) 0.028(6) -0.007(4) 0.005(4) -0.006(3)
C11 0.051(5) 0.026(4) 0.031(6) -0.001(3) 0.016(4) -0.008(3)
C12 0.060(5) 0.017(3) 0.022(6) 0.002(3) 0.009(4) 0.004(3)
C13 0.032(4) 0.017(3) 0.015(5) 0.001(3) -0.003(3) 0.003(3)
C14 0.034(4) 0.022(3) 0.010(5) -0.001(3) 0.000(3) 0.005(3)
C15 0.036(4) 0.017(3) 0.005(4) -0.003(3) -0.003(3) 0.002(3)
C16 0.038(4) 0.010(3) 0.013(5) -0.002(3) -0.006(3) 0.006(3)
C17 0.044(4) 0.010(3) 0.002(4) 0.001(2) -0.006(3) -0.001(3)
C18 0.034(4) 0.013(3) 0.004(4) -0.004(2) -0.001(3) -0.002(3)
C19 0.038(4) 0.011(3) 0.002(4) 0.002(2) -0.008(3) 0.000(3)
C20 0.035(4) 0.014(3) 0.002(4) 0.000(2) -0.001(3) -0.002(3)
C21 0.039(4) 0.025(4) 0.018(5) -0.003(3) 0.002(3) -0.001(3)
C22 0.033(4) 0.022(3) 0.022(5) -0.002(3) -0.002(3) 0.004(3)
C23 0.038(4) 0.013(3) 0.020(5) 0.005(3) 0.000(3) -0.001(3)
C24 0.035(4) 0.019(3) 0.001(4) 0.001(3) -0.001(3) 0.001(3)
C25 0.037(4) 0.014(3) 0.011(5) 0.000(3) -0.002(3) -0.003(3)
C26 0.048(5) 0.011(3) 0.016(5) 0.005(3) -0.002(3) 0.000(3)
C27 0.050(5) 0.015(3) 0.023(5) 0.004(3) -0.008(4) 0.000(3)
C28 0.038(4) 0.025(4) 0.022(6) -0.001(3) -0.006(4) 0.005(3)
C29 0.039(4) 0.015(3) 0.010(5) -0.003(3) -0.006(3) 0.001(3)
C30 0.034(4) 0.015(3) 0.002(4) 0.001(2) 0.000(3) -0.006(3)
C31 0.043(4) 0.016(3) 0.005(5) 0.006(3) 0.001(3) -0.006(3)
C32 0.048(5) 0.026(4) 0.003(5) -0.004(3) -0.001(3) -0.002(3)
C33 0.053(5) 0.024(3) 0.005(5) -0.004(3) -0.003(3) 0.003(3)
C34 0.050(5) 0.019(3) 0.008(5) -0.003(3) -0.007(3) -0.005(3)
C35 0.040(4) 0.018(3) 0.016(5) -0.003(3) 0.000(3) -0.003(3)
C36 0.036(4) 0.009(3) 0.006(4) 0.001(2) 0.002(3) 0.003(3)
C37 0.038(4) 0.015(3) 0.005(4) 0.001(2) 0.004(3) 0.000(3)
C38 0.039(4) 0.015(3) 0.014(5) -0.001(3) 0.001(3) 0.000(3)
C39 0.052(5) 0.016(3) 0.016(5) 0.004(3) 0.006(4) 0.002(3)
C40 0.044(4) 0.021(3) 0.007(5) -0.001(3) 0.004(3) 0.000(3)
C41 0.040(4) 0.011(3) 0.012(5) -0.001(3) -0.001(3) 0.002(3)
C42 0.037(4) 0.008(3) 0.005(4) 0.000(2) 0.000(3) 0.002(3)
C43 0.032(4) 0.020(3) 0.009(5) -0.001(3) -0.003(3) 0.001(3)
C44 0.037(4) 0.020(3) 0.015(5) -0.001(3) -0.002(3) 0.000(3)
C45 0.039(4) 0.024(3) 0.014(5) 0.002(3) -0.007(3) -0.002(3)
C46 0.048(5) 0.016(3) 0.006(5) -0.004(3) 0.001(3) -0.006(3)
C47 0.043(4) 0.008(3) 0.011(5) -0.006(2) 0.001(3) 0.001(3)
C48 0.031(4) 0.016(3) 0.019(5) 0.006(3) 0.000(3) 0.003(3)
C49 0.029(4) 0.014(3) 0.016(5) -0.001(3) 0.001(3) -0.003(2)
C50 0.031(4) 0.015(3) 0.011(5) -0.003(3) 0.002(3) -0.003(3)
C51 0.039(4) 0.007(3) 0.005(4) 0.005(2) 0.003(3) 0.000(2)
C52 0.034(4) 0.014(3) 0.008(4) 0.002(2) 0.004(3) -0.002(3)
C53 0.040(4) 0.021(3) 0.008(5) -0.004(3) 0.001(3) 0.003(3)
C54 0.030(4) 0.027(3) 0.013(5) 0.004(3) 0.006(3) -0.003(3)
B1 0.048(5) 0.014(3) 0.020(6) -0.001(3) 0.003(4) 0.004(3)
F1 0.053(3) 0.038(3) 0.022(3) 0.002(2) -0.003(2) 0.013(2)
F2 0.058(3) 0.037(2) 0.023(3) -0.007(2) 0.008(2) 0.005(2)
F3 0.045(3) 0.046(3) 0.016(3) 0.006(2) -0.003(2) 0.003(2)
F4 0.093(4) 0.017(2) 0.062(5) 0.002(2) -0.013(3) -0.007(2)
C1Y 0.057(18) 0.10(3) 0.11(4) 0.00(2) 0.024(19) -0.04(2)
C2Y 0.14(4) 0.10(3) 0.13(5) 0.05(3) -0.02(3) -0.01(3)
C3Y 0.10(2) 0.072(18) 0.13(4) 0.05(2) -0.03(2) 0.020(15)
C4Y 0.28(6) 0.10(2) 0.08(3) 0.07(2) -0.10(3) -0.10(3)
C5Y 0.34(14) 0.15(4) 0.15(10) -0.01(4) -0.15(8) 0.04(6)
C6Y 0.15(5) 0.18(6) 0.18(6) 0.04(5) 0.06(4) 0.10(4)
C1X 0.036(14) 0.071(17) 0.034(18) -0.004(14) 0.000(13) -0.014(13)
C2X 0.053(16) 0.023(12) 0.062(19) -0.024(13) 0.006(14) 0.000(12)
C3X 0.062(18) 0.068(18) 0.05(2) 0.013(15) 0.006(15) -0.001(15)
C4X 0.07(2) 0.07(2) 0.08(2) -0.004(17) 0.031(17) 0.013(17)
C5X 0.062(18) 0.08(2) 0.08(2) 0.019(17) 0.027(16) -0.005(16)
C6X 0.064(18) 0.060(18) 0.08(2) 0.018(16) 0.009(16) -0.002(15)
C7X 0.09(2) 0.07(2) 0.09(2) 0.033(17) -0.007(17) 0.003(16)
C8X 0.08(2) 0.09(2) 0.08(2) 0.006(18) 0.018(17) 0.021(17)
C9X 0.08(2) 0.08(2) 0.10(2) 0.006(17) -0.017(18) -0.008(17)
C10X 0.12(3) 0.11(3) 0.10(3) 0.014(18) 0.021(19) -0.015(19)
C11X 0.08(2) 0.11(2) 0.10(3) 0.010(19) 0.028(18) -0.002(18)
C12X 0.14(3) 0.12(3) 0.13(3) 0.011(19) 0.009(19) 0.028(19)

loop_
_atom_type_symbol
_atom_type_description
_atom_type_scat_dispersion_real
_atom_type_scat_dispersion_imag
_atom_type_scat_source
C C 0.0033 0.0016 'International Tables Vol C Tables 4.2.6.8 and 6.1.1.4'
H H 0.0000 0.0000 'International Tables Vol C Tables 4.2.6.8 and 6.1.1.4'
B B 0.0013 0.0007 'International Tables Vol C Tables 4.2.6.8 and 6.1.1.4'
O O 0.0106 0.0060 'International Tables Vol C Tables 4.2.6.8 and 6.1.1.4'
F F 0.0171 0.0103 'International Tables Vol C Tables 4.2.6.8 and 6.1.1.4'
P P 0.1023 0.0942 'International Tables Vol C Tables 4.2.6.8 and 6.1.1.4'
Rh Rh -1.1178 0.9187 'International Tables Vol C Tables 4.2.6.8 and 6.1.1.4'

loop_
_geom_angle_atom_site_label_1
_geom_angle_atom_site_label_2
_geom_angle_atom_site_label_3
_geom_angle
_geom_angle_site_symmetry_1
_geom_angle_site_symmetry_3
_geom_angle_publ_flag
C51 Rh1 C52 36.4(2) . . ?
C51 Rh1 C48 77.0(3) . . ?
C52 Rh1 C48 64.9(3) . . ?
C51 Rh1 C49 65.0(3) . . ?
C52 Rh1 C49 77.1(3) . . ?
C48 Rh1 C49 37.2(2) . . ?
C51 Rh1 P2 149.54(16) . . ?
C52 Rh1 P2 165.79(19) . . ?
C48 Rh1 P2 101.8(2) . . ?
C49 Rh1 P2 95.3(2) . . ?
C51 Rh1 P1 99.87(19) . . ?
C52 Rh1 P1 94.5(2) . . ?
C48 Rh1 P1 149.87(18) . . ?
C49 Rh1 P1 163.49(19) . . ?
P2 Rh1 P1 95.60(7) . . ?
C8 P1 C24 110.5(3) . . ?
C8 P1 C30 98.6(3) . . ?
C24 P1 C30 108.6(3) . . ?
C8 P1 Rh1 113.3(2) . . ?
C24 P1 Rh1 110.2(2) . . ?
C30 P1 Rh1 115.0(2) . . ?
O1 C1 O2 106.9(5) . . ?
O1 C1 C2 112.7(5) . . ?
O2 C1 C2 105.2(6) . . ?
O1 C1 C13 104.9(6) . . ?
O2 C1 C13 112.3(5) . . ?
C2 C1 C13 114.7(6) . . ?
C9 O1 C1 115.6(5) . . ?
C19 P2 C36 110.1(3) . . ?
C19 P2 C42 99.8(3) . . ?
C36 P2 C42 108.5(3) . . ?
C19 P2 Rh1 109.9(2) . . ?
C36 P2 Rh1 114.4(2) . . ?
C42 P2 Rh1 113.2(2) . . ?
C1 C2 C3 112.8(6) . . ?
C20 O2 C1 116.5(5) . . ?
C4 C3 C11 113.1(6) . . ?
C4 C3 C10 111.7(7) . . ?
C11 C3 C10 108.5(6) . . ?
C4 C3 C2 105.6(5) . . ?
C11 C3 C2 107.1(7) . . ?
C10 C3 C2 110.8(6) . . ?
C5 C4 C9 117.7(6) . . ?
C5 C4 C3 125.4(6) . . ?
C9 C4 C3 116.9(6) . . ?
C4 C5 C6 121.8(6) . . ?
C7 C6 C5 119.1(6) . . ?
C7 C6 C12 119.4(7) . . ?
C5 C6 C12 121.4(7) . . ?
C6 C7 C8 121.1(7) . . ?
C9 C8 C7 117.1(6) . . ?
C9 C8 P1 128.7(5) . . ?
C7 C8 P1 114.3(5) . . ?
C8 C9 O1 120.3(6) . . ?
C8 C9 C4 123.2(6) . . ?
O1 C9 C4 116.5(6) . . ?
C1 C13 C14 113.4(6) . . ?
C15 C14 C22 113.0(6) . . ?
C15 C14 C21 110.3(6) . . ?
C22 C14 C21 108.4(6) . . ?
C15 C14 C13 105.9(6) . . ?
C22 C14 C13 107.6(6) . . ?
C21 C14 C13 111.7(6) . . ?
C16 C15 C20 117.9(6) . . ?
C16 C15 C14 125.7(6) . . ?
C20 C15 C14 116.3(6) . . ?
C15 C16 C17 122.2(6) . . ?
C18 C17 C16 118.4(6) . . ?
C18 C17 C23 120.9(6) . . ?
C16 C17 C23 120.7(6) . . ?
C17 C18 C19 122.2(6) . . ?
C20 C19 C18 116.9(6) . . ?
C20 C19 P2 128.9(5) . . ?
C18 C19 P2 114.2(5) . . ?
O2 C20 C19 121.0(5) . . ?
O2 C20 C15 116.7(6) . . ?
C19 C20 C15 122.3(6) . . ?
C29 C24 C25 111.3(6) . . ?
C29 C24 P1 117.4(4) . . ?
C25 C24 P1 109.4(5) . . ?
C26 C25 C24 110.6(6) . . ?
C27 C26 C25 111.0(6) . . ?
C26 C27 C28 110.5(6) . . ?
C27 C28 C29 111.6(6) . . ?
C28 C29 C24 110.2(5) . . ?
C31 C30 C35 108.6(6) . . ?
C31 C30 P1 114.5(4) . . ?
C35 C30 P1 115.6(5) . . ?
C32 C31 C30 109.0(5) . . ?
C33 C32 C31 110.7(6) . . ?
C34 C33 C32 111.5(6) . . ?
C33 C34 C35 111.0(6) . . ?
C34 C35 C30 109.6(6) . . ?
C41 C36 C37 111.3(5) . . ?
C41 C36 P2 116.0(4) . . ?
C37 C36 P2 109.3(5) . . ?
C38 C37 C36 110.9(6) . . ?
C39 C38 C37 112.3(6) . . ?
C40 C39 C38 110.5(6) . . ?
C39 C40 C41 111.3(6) . . ?
C40 C41 C36 109.5(5) . . ?
C47 C42 C43 109.1(6) . . ?
C47 C42 P2 118.4(5) . . ?
C43 C42 P2 114.1(4) . . ?
C44 C43 C42 111.6(5) . . ?
C45 C44 C43 111.0(6) . . ?
C44 C45 C46 111.1(6) . . ?
C45 C46 C47 112.1(5) . . ?
C46 C47 C42 108.2(6) . . ?
C49 C48 C53 106.6(6) . . ?
C49 C48 Rh1 71.6(4) . . ?
C53 C48 Rh1 97.0(4) . . ?
C48 C49 C50 106.2(6) . . ?
C48 C49 Rh1 71.2(4) . . ?
C50 C49 Rh1 96.9(4) . . ?
C49 C50 C51 100.2(5) . . ?
C49 C50 C54 100.5(5) . . ?
C51 C50 C54 100.5(5) . . ?
C52 C51 C50 107.3(6) . . ?
C52 C51 Rh1 72.0(4) . . ?
C50 C51 Rh1 97.7(4) . . ?
C51 C52 C53 107.2(6) . . ?
C51 C52 Rh1 71.6(4) . . ?
C53 C52 Rh1 97.9(5) . . ?
C52 C53 C48 99.9(5) . . ?
C52 C53 C54 100.6(5) . . ?
C48 C53 C54 99.7(5) . . ?
C50 C54 C53 93.9(5) . . ?
F1 B1 F4 110.9(6) . . ?
F1 B1 F3 109.1(7) . . ?
F4 B1 F3 108.9(7) . . ?
F1 B1 F2 110.1(7) . . ?
F4 B1 F2 110.2(7) . . ?
F3 B1 F2 107.6(6) . . ?
C6Y C1Y C2Y 94(6) . . ?
C6Y C1Y C3Y 106(6) . . ?
C2Y C1Y C3Y 42(3) . . ?
C6Y C1Y C4Y 55(5) . . ?
C2Y C1Y C4Y 39(3) . . ?
C3Y C1Y C4Y 68(3) . . ?
C3Y C2Y C4Y 117(5) . . ?
C3Y C2Y C1Y 93(6) . . ?
C4Y C2Y C1Y 101(6) . . ?
C3Y C2Y C5Y 79(5) . . ?
C4Y C2Y C5Y 64(5) . . ?
C1Y C2Y C5Y 156(6) . . ?
C3Y C2Y C6Y 103(6) . . ?
C4Y C2Y C6Y 68(4) . . ?
C1Y C2Y C6Y 33(3) . . ?
C5Y C2Y C6Y 126(5) . . ?
C2Y C3Y C5Y 54(4) . . ?
C2Y C3Y C1Y 45(4) . . ?
C5Y C3Y C1Y 97(3) . . ?
C2Y C4Y C5Y 62(4) . . ?
C2Y C4Y C6Y 66(4) . . ?
C5Y C4Y C6Y 122(4) . . ?
C2Y C4Y C1Y 40(4) . . ?
C5Y C4Y C1Y 100(4) . . ?
C6Y C4Y C1Y 26(2) . . ?
C2Y C5Y C4Y 54(4) . . ?
C2Y C5Y C3Y 46(4) . . ?
C4Y C5Y C3Y 87(5) . . ?
C2Y C5Y C5Y 163(6) . 3 ?
C4Y C5Y C5Y 111(5) . 3 ?
C3Y C5Y C5Y 148(6) . 3 ?
C1Y C6Y C2Y 53(5) . . ?
C1Y C6Y C4Y 99(7) . . ?
C2Y C6Y C4Y 46(3) . . ?
C4X C1X C11X 34(3) . . ?
C4X C1X C3X 92(4) . . ?
C11X C1X C3X 120(5) . . ?
C4X C1X C8X 32(3) . . ?
C11X C1X C8X 65(4) . . ?
C3X C1X C8X 60(3) . . ?
C9X C2X C12X 42(3) . . ?
C6X C3X C1X 113(4) . . ?
C6X C3X C7X 70(4) . . ?
C1X C3X C7X 102(4) . . ?
C6X C3X C8X 51(4) . . ?
C1X C3X C8X 75(3) . . ?
C7X C3X C8X 111(4) . . ?
C6X C3X C4X 82(4) . . ?
C1X C3X C4X 40(3) . . ?
C7X C3X C4X 116(4) . . ?
C8X C3X C4X 35(2) . . ?
C11X C4X C8X 154(10) . . ?
C11X C4X C1X 85(9) . . ?
C8X C4X C1X 112(7) . . ?
C11X C4X C3X 125(9) . . ?
C8X C4X C3X 64(5) . . ?
C1X C4X C3X 48(3) . . ?
C11X C4X C5X 25(7) . . ?
C8X C4X C5X 132(6) . . ?
C1X C4X C5X 110(5) . . ?
C3X C4X C5X 144(4) . . ?
C11X C5X C10X 103(5) . . ?
C11X C5X C4X 16(4) . . ?
C10X C5X C4X 88(4) . . ?
C3X C6X C8X 91(5) . . ?
C3X C6X C7X 66(4) . . ?
C8X C6X C7X 136(5) . . ?
C3X C7X C6X 44(3) . . ?
C3X C7X C9X 160(5) . . ?
C6X C7X C9X 155(5) . . ?
C4X C8X C6X 111(7) . . ?
C4X C8X C3X 80(5) . . ?
C6X C8X C3X 38(3) . . ?
C4X C8X C11X 11(4) . . ?
C6X C8X C11X 119(5) . . ?
C3X C8X C11X 85(4) . . ?
C4X C8X C1X 36(4) . . ?
C6X C8X C1X 76(4) . . ?
C3X C8X C1X 45(2) . . ?
C11X C8X C1X 43(3) . . ?
C12X C9X C7X 107(6) . . ?
C12X C9X C2X 73(5) . . ?
C7X C9X C2X 140(4) . . ?
C10X C10X C5X 114(7) 5_666 . ?
C4X C11X C5X 139(10) . . ?
C4X C11X C1X 61(8) . . ?
C5X C11X C1X 160(7) . . ?
C4X C11X C8X 15(6) . . ?
C5X C11X C8X 127(6) . . ?
C1X C11X C8X 71(4) . . ?
C9X C12X C2X 64(4) . . ?
C9X C12X C12X 130(9) . 3_655 ?
C2X C12X C12X 163(6) . 3_655 ?

loop_
_geom_bond_atom_site_label_1
_geom_bond_atom_site_label_2
_geom_bond_distance
_geom_bond_site_symmetry_2
_geom_bond_publ_flag
Rh1 C51 2.194(7) . ?
Rh1 C52 2.199(7) . ?
Rh1 C48 2.211(7) . ?
Rh1 C49 2.215(7) . ?
Rh1 P2 2.393(2) . ?
Rh1 P1 2.411(2) . ?
P1 C8 1.865(7) . ?
P1 C24 1.871(6) . ?
P1 C30 1.895(7) . ?
C1 O1 1.439(9) . ?
C1 O2 1.451(8) . ?
C1 C2 1.548(9) . ?
C1 C13 1.549(9) . ?
O1 C9 1.410(7) . ?
P2 C19 1.853(6) . ?
P2 C36 1.861(6) . ?
P2 C42 1.895(7) . ?
C2 C3 1.560(9) . ?
O2 C20 1.390(7) . ?
C3 C4 1.517(10) . ?
C3 C11 1.541(10) . ?
C3 C10 1.558(11) . ?
C4 C5 1.391(9) . ?
C4 C9 1.411(9) . ?
C5 C6 1.400(11) . ?
C6 C7 1.395(10) . ?
C6 C12 1.528(9) . ?
C7 C8 1.434(8) . ?
C8 C9 1.385(10) . ?
C13 C14 1.551(9) . ?
C14 C15 1.532(10) . ?
C14 C22 1.546(9) . ?
C14 C21 1.546(11) . ?
C15 C16 1.382(9) . ?
C15 C20 1.426(9) . ?
C16 C17 1.402(10) . ?
C17 C18 1.392(9) . ?
C17 C23 1.529(8) . ?
C18 C19 1.425(9) . ?
C19 C20 1.394(10) . ?
C24 C29 1.553(10) . ?
C24 C25 1.556(9) . ?
C25 C26 1.545(9) . ?
C26 C27 1.535(11) . ?
C27 C28 1.536(10) . ?
C28 C29 1.547(9) . ?
C30 C31 1.560(9) . ?
C30 C35 1.568(9) . ?
C31 C32 1.550(10) . ?
C32 C33 1.539(10) . ?
C33 C34 1.532(11) . ?
C34 C35 1.544(10) . ?
C36 C41 1.546(10) . ?
C36 C37 1.547(8) . ?
C37 C38 1.541(9) . ?
C38 C39 1.540(11) . ?
C39 C40 1.530(9) . ?
C40 C41 1.538(9) . ?
C42 C47 1.549(9) . ?
C42 C43 1.553(9) . ?
C43 C44 1.542(9) . ?
C44 C45 1.527(10) . ?
C45 C46 1.542(10) . ?
C46 C47 1.544(9) . ?
C48 C49 1.413(8) . ?
C48 C53 1.552(10) . ?
C49 C50 1.543(10) . ?
C50 C51 1.545(9) . ?
C50 C54 1.559(9) . ?
C51 C52 1.372(8) . ?
C52 C53 1.539(10) . ?
C53 C54 1.570(9) . ?
B1 F1 1.387(10) . ?
B1 F4 1.392(9) . ?
B1 F3 1.409(10) . ?
B1 F2 1.411(10) . ?
C1Y C6Y 0.85(6) . ?
C1Y C2Y 1.24(7) . ?
C1Y C3Y 1.75(6) . ?
C1Y C4Y 1.90(7) . ?
C2Y C3Y 1.18(6) . ?
C2Y C4Y 1.23(5) . ?
C2Y C5Y 1.33(8) . ?
C2Y C6Y 1.54(7) . ?
C3Y C5Y 1.61(8) . ?
C4Y C5Y 1.36(8) . ?
C4Y C6Y 1.56(7) . ?
C5Y C5Y 1.86(18) 3 ?
C1X C4X 1.27(7) . ?
C1X C11X 1.45(9) . ?
C1X C3X 1.47(6) . ?
C1X C8X 2.02(8) . ?
C2X C9X 1.81(8) . ?
C2X C12X 1.93(9) . ?
C3X C6X 1.12(6) . ?
C3X C7X 1.48(8) . ?
C3X C8X 1.81(8) . ?
C3X C4X 1.97(8) . ?
C4X C11X 0.82(7) . ?
C4X C8X 1.16(7) . ?
C4X C5X 1.98(8) . ?
C5X C11X 1.29(8) . ?
C5X C10X 1.60(9) . ?
C6X C8X 1.40(8) . ?
C6X C7X 1.52(8) . ?
C7X C9X 1.53(9) . ?
C8X C11X 1.94(9) . ?
C9X C12X 1.36(8) . ?
C10X C10X 1.55(14) 5_666 ?
C12X C12X 1.94(16) 3_655 ?

loop_
_geom_torsion_atom_site_label_1
_geom_torsion_atom_site_label_2
_geom_torsion_atom_site_label_3
_geom_torsion_atom_site_label_4
_geom_torsion
_geom_torsion_site_symmetry_1
_geom_torsion_site_symmetry_2
_geom_torsion_site_symmetry_3
_geom_torsion_site_symmetry_4
_geom_torsion_publ_flag
C51 Rh1 P1 C8 156.0(3) . . . . ?
C52 Rh1 P1 C8 119.6(3) . . . . ?
C48 Rh1 P1 C8 75.0(5) . . . . ?
C49 Rh1 P1 C8 178.4(6) . . . . ?
P2 Rh1 P1 C8 -50.4(2) . . . . ?
C51 Rh1 P1 C24 -79.6(3) . . . . ?
C52 Rh1 P1 C24 -115.9(3) . . . . ?
C48 Rh1 P1 C24 -160.6(5) . . . . ?
C49 Rh1 P1 C24 -57.1(7) . . . . ?
P2 Rh1 P1 C24 74.1(3) . . . . ?
C51 Rh1 P1 C30 43.5(3) . . . . ?
C52 Rh1 P1 C30 7.2(3) . . . . ?
C48 Rh1 P1 C30 -37.5(5) . . . . ?
C49 Rh1 P1 C30 66.0(7) . . . . ?
P2 Rh1 P1 C30 -162.8(2) . . . . ?
O2 C1 O1 C9 74.7(6) . . . . ?
C2 C1 O1 C9 -40.4(8) . . . . ?
C13 C1 O1 C9 -165.8(5) . . . . ?
C51 Rh1 P2 C19 63.2(4) . . . . ?
C52 Rh1 P2 C19 167.5(7) . . . . ?
C48 Rh1 P2 C19 147.5(3) . . . . ?
C49 Rh1 P2 C19 110.4(3) . . . . ?
P1 Rh1 P2 C19 -57.2(2) . . . . ?
C51 Rh1 P2 C36 -172.4(4) . . . . ?
C52 Rh1 P2 C36 -68.1(8) . . . . ?
C48 Rh1 P2 C36 -88.1(3) . . . . ?
C49 Rh1 P2 C36 -125.2(3) . . . . ?
P1 Rh1 P2 C36 67.2(3) . . . . ?
C51 Rh1 P2 C42 -47.4(4) . . . . ?
C52 Rh1 P2 C42 56.9(7) . . . . ?
C48 Rh1 P2 C42 36.9(3) . . . . ?
C49 Rh1 P2 C42 -0.2(3) . . . . ?
P1 Rh1 P2 C42 -167.8(2) . . . . ?
O1 C1 C2 C3 -12.5(8) . . . . ?
O2 C1 C2 C3 -128.7(6) . . . . ?
C13 C1 C2 C3 107.4(7) . . . . ?
O1 C1 O2 C20 74.3(6) . . . . ?
C2 C1 O2 C20 -165.7(5) . . . . ?
C13 C1 O2 C20 -40.2(8) . . . . ?
C1 C2 C3 C4 53.2(8) . . . . ?
C1 C2 C3 C11 174.0(6) . . . . ?
C1 C2 C3 C10 -67.8(8) . . . . ?
C11 C3 C4 C5 14.5(11) . . . . ?
C10 C3 C4 C5 -108.2(8) . . . . ?
C2 C3 C4 C5 131.3(8) . . . . ?
C11 C3 C4 C9 -163.8(7) . . . . ?
C10 C3 C4 C9 73.4(8) . . . . ?
C2 C3 C4 C9 -47.1(9) . . . . ?
C9 C4 C5 C6 1.3(12) . . . . ?
C3 C4 C5 C6 -177.0(8) . . . . ?
C4 C5 C6 C7 -1.8(12) . . . . ?
C4 C5 C6 C12 177.0(7) . . . . ?
C5 C6 C7 C8 0.1(11) . . . . ?
C12 C6 C7 C8 -178.6(7) . . . . ?
C6 C7 C8 C9 1.9(10) . . . . ?
C6 C7 C8 P1 -177.1(6) . . . . ?
C24 P1 C8 C9 -11.4(8) . . . . ?
C30 P1 C8 C9 -125.1(7) . . . . ?
Rh1 P1 C8 C9 112.9(6) . . . . ?
C24 P1 C8 C7 167.4(5) . . . . ?
C30 P1 C8 C7 53.8(6) . . . . ?
Rh1 P1 C8 C7 -68.3(5) . . . . ?
C7 C8 C9 O1 179.3(6) . . . . ?
P1 C8 C9 O1 -1.9(10) . . . . ?
C7 C8 C9 C4 -2.4(11) . . . . ?
P1 C8 C9 C4 176.5(6) . . . . ?
C1 O1 C9 C8 -131.2(7) . . . . ?
C1 O1 C9 C4 50.4(8) . . . . ?
C5 C4 C9 C8 0.8(11) . . . . ?
C3 C4 C9 C8 179.3(7) . . . . ?
C5 C4 C9 O1 179.2(6) . . . . ?
C3 C4 C9 O1 -2.3(10) . . . . ?
O1 C1 C13 C14 -128.3(6) . . . . ?
O2 C1 C13 C14 -12.5(9) . . . . ?
C2 C1 C13 C14 107.6(7) . . . . ?
C1 C13 C14 C15 52.6(8) . . . . ?
C1 C13 C14 C22 173.8(6) . . . . ?
C1 C13 C14 C21 -67.5(8) . . . . ?
C22 C14 C15 C16 15.0(10) . . . . ?
C21 C14 C15 C16 -106.5(8) . . . . ?
C13 C14 C15 C16 132.5(7) . . . . ?
C22 C14 C15 C20 -164.4(6) . . . . ?
C21 C14 C15 C20 74.1(8) . . . . ?
C13 C14 C15 C20 -46.9(8) . . . . ?
C20 C15 C16 C17 1.0(11) . . . . ?
C14 C15 C16 C17 -178.4(7) . . . . ?
C15 C16 C17 C18 -0.6(11) . . . . ?
C15 C16 C17 C23 -179.9(7) . . . . ?
C16 C17 C18 C19 -1.2(10) . . . . ?
C23 C17 C18 C19 178.2(7) . . . . ?
C17 C18 C19 C20 2.3(10) . . . . ?
C17 C18 C19 P2 -178.0(5) . . . . ?
C36 P2 C19 C20 -12.8(8) . . . . ?
C42 P2 C19 C20 -126.7(7) . . . . ?
Rh1 P2 C19 C20 114.1(6) . . . . ?
C36 P2 C19 C18 167.6(5) . . . . ?
C42 P2 C19 C18 53.6(6) . . . . ?
Rh1 P2 C19 C18 -65.5(5) . . . . ?
C1 O2 C20 C19 -132.0(7) . . . . ?
C1 O2 C20 C15 49.4(8) . . . . ?
C18 C19 C20 O2 179.6(6) . . . . ?
P2 C19 C20 O2 0.0(10) . . . . ?
C18 C19 C20 C15 -1.9(10) . . . . ?
P2 C19 C20 C15 178.5(6) . . . . ?
C16 C15 C20 O2 178.8(6) . . . . ?
C14 C15 C20 O2 -1.7(9) . . . . ?
C16 C15 C20 C19 0.3(11) . . . . ?
C14 C15 C20 C19 179.7(7) . . . . ?
C8 P1 C24 C29 -64.5(6) . . . . ?
C30 P1 C24 C29 42.7(6) . . . . ?
Rh1 P1 C24 C29 169.5(5) . . . . ?
C8 P1 C24 C25 167.5(5) . . . . ?
C30 P1 C24 C25 -85.3(5) . . . . ?
Rh1 P1 C24 C25 41.4(5) . . . . ?
C29 C24 C25 C26 55.4(8) . . . . ?
P1 C24 C25 C26 -173.2(5) . . . . ?
C24 C25 C26 C27 -56.6(8) . . . . ?
C25 C26 C27 C28 57.7(9) . . . . ?
C26 C27 C28 C29 -57.8(9) . . . . ?
C27 C28 C29 C24 56.2(9) . . . . ?
C25 C24 C29 C28 -54.9(8) . . . . ?
P1 C24 C29 C28 178.0(5) . . . . ?
C8 P1 C30 C31 168.3(5) . . . . ?
C24 P1 C30 C31 53.1(6) . . . . ?
Rh1 P1 C30 C31 -70.9(5) . . . . ?
C8 P1 C30 C35 41.0(5) . . . . ?
C24 P1 C30 C35 -74.2(5) . . . . ?
Rh1 P1 C30 C35 161.8(4) . . . . ?
C35 C30 C31 C32 -61.0(7) . . . . ?
P1 C30 C31 C32 168.2(5) . . . . ?
C30 C31 C32 C33 59.1(8) . . . . ?
C31 C32 C33 C34 -56.4(8) . . . . ?
C32 C33 C34 C35 55.7(8) . . . . ?
C33 C34 C35 C30 -57.7(8) . . . . ?
C31 C30 C35 C34 60.5(7) . . . . ?
P1 C30 C35 C34 -169.3(5) . . . . ?
C19 P2 C36 C41 -62.9(6) . . . . ?
C42 P2 C36 C41 45.4(6) . . . . ?
Rh1 P2 C36 C41 172.8(4) . . . . ?
C19 P2 C36 C37 170.3(5) . . . . ?
C42 P2 C36 C37 -81.4(5) . . . . ?
Rh1 P2 C36 C37 46.0(5) . . . . ?
C41 C36 C37 C38 54.8(8) . . . . ?
P2 C36 C37 C38 -175.7(5) . . . . ?
C36 C37 C38 C39 -53.3(8) . . . . ?
C37 C38 C39 C40 54.5(8) . . . . ?
C38 C39 C40 C41 -57.5(8) . . . . ?
C39 C40 C41 C36 59.0(8) . . . . ?
C37 C36 C41 C40 -57.5(8) . . . . ?
P2 C36 C41 C40 176.8(5) . . . . ?
C19 P2 C42 C47 38.5(5) . . . . ?
C36 P2 C42 C47 -76.7(5) . . . . ?
Rh1 P2 C42 C47 155.2(4) . . . . ?
C19 P2 C42 C43 169.0(5) . . . . ?
C36 P2 C42 C43 53.8(6) . . . . ?
Rh1 P2 C42 C43 -74.3(5) . . . . ?
C47 C42 C43 C44 -59.3(8) . . . . ?
P2 C42 C43 C44 165.7(5) . . . . ?
C42 C43 C44 C45 55.6(8) . . . . ?
C43 C44 C45 C46 -53.0(8) . . . . ?
C44 C45 C46 C47 56.3(8) . . . . ?
C45 C46 C47 C42 -59.4(8) . . . . ?
C43 C42 C47 C46 59.9(7) . . . . ?
P2 C42 C47 C46 -167.4(5) . . . . ?
C51 Rh1 C48 C49 65.6(5) . . . . ?
C52 Rh1 C48 C49 102.1(5) . . . . ?
P2 Rh1 C48 C49 -83.2(4) . . . . ?
P1 Rh1 C48 C49 152.8(4) . . . . ?
C51 Rh1 C48 C53 -39.6(4) . . . . ?
C52 Rh1 C48 C53 -3.1(4) . . . . ?
C49 Rh1 C48 C53 -105.2(6) . . . . ?
P2 Rh1 C48 C53 171.6(3) . . . . ?
P1 Rh1 C48 C53 47.6(6) . . . . ?
C53 C48 C49 C50 0.1(7) . . . . ?
Rh1 C48 C49 C50 -91.9(5) . . . . ?
C53 C48 C49 Rh1 92.0(5) . . . . ?
C51 Rh1 C49 C48 -101.7(5) . . . . ?
C52 Rh1 C49 C48 -65.3(5) . . . . ?
P2 Rh1 C49 C48 102.5(4) . . . . ?
P1 Rh1 C49 C48 -126.2(6) . . . . ?
C51 Rh1 C49 C50 3.1(3) . . . . ?
C52 Rh1 C49 C50 39.5(4) . . . . ?
C48 Rh1 C49 C50 104.8(6) . . . . ?
P2 Rh1 C49 C50 -152.7(3) . . . . ?
P1 Rh1 C49 C50 -21.4(9) . . . . ?
C48 C49 C50 C51 68.3(6) . . . . ?
Rh1 C49 C50 C51 -4.0(4) . . . . ?
C48 C49 C50 C54 -34.5(7) . . . . ?
Rh1 C49 C50 C54 -106.9(4) . . . . ?
C49 C50 C51 C52 -69.4(6) . . . . ?
C54 C50 C51 C52 33.4(7) . . . . ?
C49 C50 C51 Rh1 4.1(4) . . . . ?
C54 C50 C51 Rh1 106.9(5) . . . . ?
C48 Rh1 C51 C52 65.2(4) . . . . ?
C49 Rh1 C51 C52 102.7(5) . . . . ?
P2 Rh1 C51 C52 156.4(3) . . . . ?
P1 Rh1 C51 C52 -84.2(4) . . . . ?
C52 Rh1 C51 C50 -105.8(6) . . . . ?
C48 Rh1 C51 C50 -40.6(4) . . . . ?
C49 Rh1 C51 C50 -3.1(3) . . . . ?
P2 Rh1 C51 C50 50.6(6) . . . . ?
P1 Rh1 C51 C50 170.0(3) . . . . ?
C50 C51 C52 C53 -0.1(8) . . . . ?
Rh1 C51 C52 C53 -92.8(5) . . . . ?
C50 C51 C52 Rh1 92.7(5) . . . . ?
C48 Rh1 C52 C51 -102.4(5) . . . . ?
C49 Rh1 C52 C51 -65.1(4) . . . . ?
P2 Rh1 C52 C51 -124.1(6) . . . . ?
P1 Rh1 C52 C51 100.5(4) . . . . ?
C51 Rh1 C52 C53 105.6(6) . . . . ?
C48 Rh1 C52 C53 3.2(4) . . . . ?
C49 Rh1 C52 C53 40.5(4) . . . . ?
P2 Rh1 C52 C53 -18.5(9) . . . . ?
P1 Rh1 C52 C53 -153.9(4) . . . . ?
C51 C52 C53 C48 69.0(7) . . . . ?
Rh1 C52 C53 C48 -4.1(5) . . . . ?
C51 C52 C53 C54 -33.0(7) . . . . ?
Rh1 C52 C53 C54 -106.1(5) . . . . ?
C49 C48 C53 C52 -68.7(7) . . . . ?
Rh1 C48 C53 C52 4.1(5) . . . . ?
C49 C48 C53 C54 34.0(7) . . . . ?
Rh1 C48 C53 C54 106.8(4) . . . . ?
C49 C50 C54 C53 52.5(6) . . . . ?
C51 C50 C54 C53 -50.0(6) . . . . ?
C52 C53 C54 C50 50.1(6) . . . . ?
C48 C53 C54 C50 -52.0(6) . . . . ?
C6Y C1Y C2Y C3Y -110(7) . . . . ?
C4Y C1Y C2Y C3Y -118(5) . . . . ?
C6Y C1Y C2Y C4Y 9(8) . . . . ?
C3Y C1Y C2Y C4Y 118(5) . . . . ?
C6Y C1Y C2Y C5Y -39(18) . . . . ?
C3Y C1Y C2Y C5Y 70(15) . . . . ?
C4Y C1Y C2Y C5Y -48(13) . . . . ?
C3Y C1Y C2Y C6Y 110(7) . . . . ?
C4Y C1Y C2Y C6Y -9(8) . . . . ?
C4Y C2Y C3Y C5Y 54(6) . . . . ?
C1Y C2Y C3Y C5Y 157(6) . . . . ?
C6Y C2Y C3Y C5Y 125(6) . . . . ?
C4Y C2Y C3Y C1Y -104(8) . . . . ?
C5Y C2Y C3Y C1Y -157(6) . . . . ?
C6Y C2Y C3Y C1Y -32(3) . . . . ?
C6Y C1Y C3Y C2Y 78(8) . . . . ?
C4Y C1Y C3Y C2Y 37(3) . . . . ?
C6Y C1Y C3Y C5Y 59(9) . . . . ?
C2Y C1Y C3Y C5Y -19(5) . . . . ?
C4Y C1Y C3Y C5Y 19(3) . . . . ?
C3Y C2Y C4Y C5Y -62(7) . . . . ?
C1Y C2Y C4Y C5Y -161(6) . . . . ?
C6Y C2Y C4Y C5Y -155(5) . . . . ?
C3Y C2Y C4Y C6Y 94(8) . . . . ?
C1Y C2Y C4Y C6Y -5(5) . . . . ?
C5Y C2Y C4Y C6Y 155(5) . . . . ?
C3Y C2Y C4Y C1Y 99(9) . . . . ?
C5Y C2Y C4Y C1Y 161(6) . . . . ?
C6Y C2Y C4Y C1Y 5(5) . . . . ?
C6Y C1Y C4Y C2Y -170(10) . . . . ?
C3Y C1Y C4Y C2Y -40(5) . . . . ?
C6Y C1Y C4Y C5Y -152(8) . . . . ?
C2Y C1Y C4Y C5Y 17(6) . . . . ?
C3Y C1Y C4Y C5Y -22(4) . . . . ?
C2Y C1Y C4Y C6Y 170(10) . . . . ?
C3Y C1Y C4Y C6Y 130(8) . . . . ?
C3Y C2Y C5Y C4Y 127(4) . . . . ?
C1Y C2Y C5Y C4Y 54(14) . . . . ?
C6Y C2Y C5Y C4Y 28(6) . . . . ?
C4Y C2Y C5Y C3Y -127(4) . . . . ?
C1Y C2Y C5Y C3Y -73(16) . . . . ?
C6Y C2Y C5Y C3Y -99(7) . . . . ?
C3Y C2Y C5Y C5Y 155(19) . . . 3 ?
C4Y C2Y C5Y C5Y 28(20) . . . 3 ?
C1Y C2Y C5Y C5Y 82(28) . . . 3 ?
C6Y C2Y C5Y C5Y 57(23) . . . 3 ?
C6Y C4Y C5Y C2Y -27(6) . . . . ?
C1Y C4Y C5Y C2Y -13(4) . . . . ?
C2Y C4Y C5Y C3Y 35(4) . . . . ?
C6Y C4Y C5Y C3Y 9(6) . . . . ?
C1Y C4Y C5Y C3Y 23(4) . . . . ?
C2Y C4Y C5Y C5Y -172(7) . . . 3 ?
C6Y C4Y C5Y C5Y 162(5) . . . 3 ?
C1Y C4Y C5Y C5Y 176(4) . . . 3 ?
C1Y C3Y C5Y C2Y 16(4) . . . . ?
C2Y C3Y C5Y C4Y -40(4) . . . . ?
C1Y C3Y C5Y C4Y -25(4) . . . . ?
C2Y C3Y C5Y C5Y -167(7) . . . 3 ?
C1Y C3Y C5Y C5Y -151(4) . . . 3 ?
C3Y C1Y C6Y C2Y -41(4) . . . . ?
C4Y C1Y C6Y C2Y 7(6) . . . . ?
C2Y C1Y C6Y C4Y -7(6) . . . . ?
C3Y C1Y C6Y C4Y -48(7) . . . . ?
C3Y C2Y C6Y C1Y 75(8) . . . . ?
C4Y C2Y C6Y C1Y -171(9) . . . . ?
C5Y C2Y C6Y C1Y 162(9) . . . . ?
C3Y C2Y C6Y C4Y -114(5) . . . . ?
C1Y C2Y C6Y C4Y 171(9) . . . . ?
C5Y C2Y C6Y C4Y -28(6) . . . . ?
C2Y C4Y C6Y C1Y 7(7) . . . . ?
C5Y C4Y C6Y C1Y 33(10) . . . . ?
C5Y C4Y C6Y C2Y 26(6) . . . . ?
C1Y C4Y C6Y C2Y -7(7) . . . . ?
C4X C1X C3X C6X -42(6) . . . . ?
C11X C1X C3X C6X -63(7) . . . . ?
C8X C1X C3X C6X -35(5) . . . . ?
C4X C1X C3X C7X -116(4) . . . . ?
C11X C1X C3X C7X -136(5) . . . . ?
C8X C1X C3X C7X -108(4) . . . . ?
C4X C1X C3X C8X -7(4) . . . . ?
C11X C1X C3X C8X -27(5) . . . . ?
C11X C1X C3X C4X -20(4) . . . . ?
C8X C1X C3X C4X 7(4) . . . . ?
C3X C1X C4X C11X -148(7) . . . . ?
C8X C1X C4X C11X -160(10) . . . . ?
C11X C1X C4X C8X 160(10) . . . . ?
C3X C1X C4X C8X 12(6) . . . . ?
C11X C1X C4X C3X 148(7) . . . . ?
C8X C1X C4X C3X -12(6) . . . . ?
C11X C1X C4X C5X 3(5) . . . . ?
C3X C1X C4X C5X -145(4) . . . . ?
C8X C1X C4X C5X -157(7) . . . . ?
C6X C3X C4X C11X -179(10) . . . . ?
C1X C3X C4X C11X 40(9) . . . . ?
C7X C3X C4X C11X 118(9) . . . . ?
C8X C3X C4X C11X -152(11) . . . . ?
C6X C3X C4X C8X -27(5) . . . . ?
C1X C3X C4X C8X -168(6) . . . . ?
C7X C3X C4X C8X -90(5) . . . . ?
C6X C3X C4X C1X 141(5) . . . . ?
C7X C3X C4X C1X 78(5) . . . . ?
C8X C3X C4X C1X 168(6) . . . . ?
C6X C3X C4X C5X -154(7) . . . . ?
C1X C3X C4X C5X 64(7) . . . . ?
C7X C3X C4X C5X 143(6) . . . . ?
C8X C3X C4X C5X -128(9) . . . . ?
C8X C4X C5X C11X -157(17) . . . . ?
C1X C4X C5X C11X -6(11) . . . . ?
C3X C4X C5X C11X -52(13) . . . . ?
C11X C4X C5X C10X -157(14) . . . . ?
C8X C4X C5X C10X 46(7) . . . . ?
C1X C4X C5X C10X -163(5) . . . . ?
C3X C4X C5X C10X 151(7) . . . . ?
C1X C3X C6X C8X 46(6) . . . . ?
C7X C3X C6X C8X 141(5) . . . . ?
C4X C3X C6X C8X 20(4) . . . . ?
C1X C3X C6X C7X -95(5) . . . . ?
C8X C3X C6X C7X -141(5) . . . . ?
C4X C3X C6X C7X -121(3) . . . . ?
C1X C3X C7X C6X 110(5) . . . . ?
C8X C3X C7X C6X 31(4) . . . . ?
C4X C3X C7X C6X 70(4) . . . . ?
C6X C3X C7X C9X 165(14) . . . . ?
C1X C3X C7X C9X -85(14) . . . . ?
C8X C3X C7X C9X -164(13) . . . . ?
C4X C3X C7X C9X -125(13) . . . . ?
C8X C6X C7X C3X -64(7) . . . . ?
C3X C6X C7X C9X -168(12) . . . . ?
C8X C6X C7X C9X 128(11) . . . . ?
C11X C4X C8X C6X 141(22) . . . . ?
C1X C4X C8X C6X 13(7) . . . . ?
C3X C4X C8X C6X 23(4) . . . . ?
C5X C4X C8X C6X 163(5) . . . . ?
C11X C4X C8X C3X 118(23) . . . . ?
C1X C4X C8X C3X -10(5) . . . . ?
C5X C4X C8X C3X 141(6) . . . . ?
C1X C4X C8X C11X -128(25) . . . . ?
C3X C4X C8X C11X -118(23) . . . . ?
C5X C4X C8X C11X 23(19) . . . . ?
C11X C4X C8X C1X 128(25) . . . . ?
C3X C4X C8X C1X 10(5) . . . . ?
C5X C4X C8X C1X 150(9) . . . . ?
C3X C6X C8X C4X -38(6) . . . . ?
C7X C6X C8X C4X 18(9) . . . . ?
C7X C6X C8X C3X 55(6) . . . . ?
C3X C6X C8X C11X -30(6) . . . . ?
C7X C6X C8X C11X 25(9) . . . . ?
C3X C6X C8X C1X -30(4) . . . . ?
C7X C6X C8X C1X 25(6) . . . . ?
C6X C3X C8X C4X 145(6) . . . . ?
C1X C3X C8X C4X 8(4) . . . . ?
C7X C3X C8X C4X 106(5) . . . . ?
C1X C3X C8X C6X -137(5) . . . . ?
C7X C3X C8X C6X -39(5) . . . . ?
C4X C3X C8X C6X -145(6) . . . . ?
C6X C3X C8X C11X 154(6) . . . . ?
C1X C3X C8X C11X 17(3) . . . . ?
C7X C3X C8X C11X 115(4) . . . . ?
C4X C3X C8X C11X 9(4) . . . . ?
C6X C3X C8X C1X 137(5) . . . . ?
C7X C3X C8X C1X 98(4) . . . . ?
C4X C3X C8X C1X -8(4) . . . . ?
C11X C1X C8X C4X -12(6) . . . . ?
C3X C1X C8X C4X -166(7) . . . . ?
C4X C1X C8X C6X -168(7) . . . . ?
C11X C1X C8X C6X 180(5) . . . . ?
C3X C1X C8X C6X 26(3) . . . . ?
C4X C1X C8X C3X 166(7) . . . . ?
C11X C1X C8X C3X 154(4) . . . . ?
C4X C1X C8X C11X 12(6) . . . . ?
C3X C1X C8X C11X -154(4) . . . . ?
C3X C7X C9X C12X 139(13) . . . . ?
C6X C7X C9X C12X -66(13) . . . . ?
C3X C7X C9X C2X 55(17) . . . . ?
C6X C7X C9X C2X -150(9) . . . . ?
C12X C2X C9X C7X 97(8) . . . . ?
C11X C5X C10X C10X -179(7) . . . 5_666 ?
C4X C5X C10X C10X -172(7) . . . 5_666 ?
C8X C4X C11X C5X 42(30) . . . . ?
C1X C4X C11X C5X 174(11) . . . . ?
C3X C4X C11X C5X 145(9) . . . . ?
C8X C4X C11X C1X -133(24) . . . . ?
C3X C4X C11X C1X -29(6) . . . . ?
C5X C4X C11X C1X -174(11) . . . . ?
C1X C4X C11X C8X 133(24) . . . . ?
C3X C4X C11X C8X 104(23) . . . . ?
C5X C4X C11X C8X -42(30) . . . . ?
C10X C5X C11X C4X 23(14) . . . . ?
C10X C5X C11X C1X -171(16) . . . . ?
C4X C5X C11X C1X 165(28) . . . . ?
C10X C5X C11X C8X 36(7) . . . . ?
C4X C5X C11X C8X 13(9) . . . . ?
C3X C1X C11X C4X 38(8) . . . . ?
C8X C1X C11X C4X 12(6) . . . . ?
C4X C1X C11X C5X -169(21) . . . . ?
C3X C1X C11X C5X -131(16) . . . . ?
C8X C1X C11X C5X -157(18) . . . . ?
C4X C1X C11X C8X -12(6) . . . . ?
C3X C1X C11X C8X 26(4) . . . . ?
C6X C8X C11X C4X -43(24) . . . . ?
C3X C8X C11X C4X -61(23) . . . . ?
C1X C8X C11X C4X -43(23) . . . . ?
C4X C8X C11X C5X -147(26) . . . . ?
C6X C8X C11X C5X 170(6) . . . . ?
C3X C8X C11X C5X 152(6) . . . . ?
C1X C8X C11X C5X 170(7) . . . . ?
C4X C8X C11X C1X 43(23) . . . . ?
C6X C8X C11X C1X 0(5) . . . . ?
C3X C8X C11X C1X -18(3) . . . . ?
C7X C9X C12X C2X -138(4) . . . . ?
C7X C9X C12X C12X 31(6) . . . 3_655 ?
C2X C9X C12X C12X 169(4) . . . 3_655 ?
C9X C2X C12X C12X -151(19) . . . 3_655 ?
